data_9013548
loop_
_publ_author_name
'Luo, Y.'
'Hughes, J. M.'
'Rakovan, J.'
'Pan, Y.'

_publ_section_title
;
 Site preference of U and Th in Cl, F, and Sr apatites
 Locality: synthetic
 Note: UFAP
;
_journal_name_full 'American Mineralogist'
_journal_page_first 345
_journal_page_last 351
_journal_paper_doi 10.2138/am.2009.3026
_journal_volume 94
_journal_year 2009
_chemical_formula_structural Ca5(PO4)3F
_chemical_formula_sum 'Ca4.958 F O12 P3 U0.042'
_chemical_name_mineral Fluorapatite
_space_group_IT_number 176
_symmetry_space_group_name_Hall '-P 6c'
_symmetry_space_group_name_H-M 'P 63/m'
_cell_angle_alpha 90
_cell_angle_beta 90
_cell_angle_gamma 120
_cell_length_a 9.3709
_cell_length_b 9.3709
_cell_length_c 6.8849
_cell_formula_units_Z 2
_cell_volume 523.589
_exptl_crystal_density_diffrn 3.251
_cod_original_formula_sum 'Ca4.958 U.042 P3 O12 F'
_cod_database_code 9013548

loop_
_symmetry_equiv_pos_as_xyz
x,y,z
-x+y,-x,1/2-z
x-y,x,1/2+z
y,-x+y,-z
-y,x-y,z
x,y,1/2-z
-x,-y,1/2+z
x-y,x,-z
-x+y,-x,z
-y,x-y,1/2-z
y,-x+y,1/2+z
-x,-y,-z

loop_
_atom_site_aniso_label
_atom_site_aniso_U_11
_atom_site_aniso_U_22
_atom_site_aniso_U_33
_atom_site_aniso_U_12
_atom_site_aniso_U_13
_atom_site_aniso_U_23
Ca1 0.01210 0.01210 0.00740 0.00600 0.00000 0.00000
Ca2 0.01130 0.00910 0.00870 0.00540 0.00000 0.00000
U2 0.01130 0.00910 0.00870 0.00540 0.00000 0.00000
P 0.00740 0.00650 0.00700 0.00370 0.00000 0.00000
O1 0.01440 0.01100 0.01300 0.00920 0.00000 0.00000
O2 0.00810 0.01030 0.01980 0.00340 0.00000 0.00000
O3 0.02500 0.01370 0.01050 0.01200 0.00770 0.00460
F 0.01250 0.01250 0.04090 0.00630 0.00000 0.00000

loop_
_atom_site_label
_atom_site_fract_x
_atom_site_fract_y
_atom_site_fract_z
_atom_site_occupancy
_atom_site_U_iso_or_equiv
Ca1 0.66667 0.33333 0.00103 0.99900 0.01060
Ca2 0.75983 0.00774 0.25000 0.98600 0.00950
U2 0.75983 0.00774 0.25000 0.01400 0.00950
P 0.60199 0.63110 0.25000 1.00000 0.00690
O1 0.67470 0.51610 0.25000 1.00000 0.01160
O2 0.41220 0.53290 0.25000 1.00000 0.01320
O3 0.65863 0.74315 0.07060 1.00000 0.01530
F 0.00000 0.00000 0.25000 1.00000 0.02200

loop_
_cod_related_entry_id
_cod_related_entry_database
_cod_related_entry_code
1 AMCSD 0004837
2 AMCSD 0004842

loop_
_[local]_alternative_name_id
_[local]_alternative_name_type
_[local]_alternative_name_source
_[local]_alternative_name_source_id
_[local]_alternative_name_value
1 mineral AMCSD 0004837 "Fluorapatite"
2 mineral AMCSD 0004842 "Apatite-(CaF)"

_database_code_amcsd 0004837
